data_7236601
loop_
_publ_author_name
'Zhang, Meirong'
'Jin, Zhitong'
'Feng, Chuanqi'
'Wang, Min'
'Wang, Zhong-Sheng'

_publ_section_title
;
 Phenyl and thienyl functionalized imidazolium iodides for highly
 efficient quasi-solid-state dye-sensitized solar cells
;
_journal_issue 32
_journal_name_full 'Journal of Materials Chemistry A'
_journal_page_first 16976
_journal_paper_doi 10.1039/C7TA04717G
_journal_volume 5
_journal_year 2017
_chemical_formula_sum 'C8 H9 I N2 S'
_chemical_formula_weight 292.13
_chemical_name_common ' MT3II'
_chemical_name_systematic '3-methyl-1-(thiophen-3-yl)-1H-imidazol-3-ium iodide'
_space_group_crystal_system orthorhombic
_space_group_IT_number 29
_space_group_name_Hall 'P 2c -2ac'
_space_group_name_H-M_alt 'P c a 21'
_atom_sites_solution_hydrogens geom
_audit_creation_method SHELXL-2014/7
_audit_update_record
;
2017-01-04 deposited with the CCDC.
2017-08-01 downloaded from the CCDC.
;
_cell_angle_alpha 90
_cell_angle_beta 90
_cell_angle_gamma 90
_cell_formula_units_Z 8
_cell_length_a 19.028(6)
_cell_length_b 7.932(3)
_cell_length_c 13.915(5)
_cell_measurement_reflns_used 6875
_cell_measurement_temperature 173(2)
_cell_measurement_theta_max 27.47
_cell_measurement_theta_min 2.57
_cell_volume 2100.2(13)
_computing_cell_refinement 'Bruker SAINT'
_computing_data_collection 'Bruker APEX2'
_computing_data_reduction 'Bruker SAINT'
_computing_molecular_graphics 'Bruker SHELXTL'
_computing_publication_material 'Bruker SHELXTL'
_computing_structure_refinement 'SHELXL-2014/7 (Sheldrick, 2014)'
_computing_structure_solution 'SHELXS-97 (Sheldrick, 2008)'
_diffrn_ambient_temperature 173(2)
_diffrn_measured_fraction_theta_full 0.993
_diffrn_measured_fraction_theta_max 0.991
_diffrn_measurement_device_type 'Bruker APEX-II CCD'
_diffrn_measurement_method '\f and \w scans'
_diffrn_radiation_type MoK\a
_diffrn_radiation_wavelength 0.71073
_diffrn_reflns_av_R_equivalents 0.0411
_diffrn_reflns_av_unetI/netI 0.0473
_diffrn_reflns_Laue_measured_fraction_full 0.993
_diffrn_reflns_Laue_measured_fraction_max 0.991
_diffrn_reflns_limit_h_max 24
_diffrn_reflns_limit_h_min -18
_diffrn_reflns_limit_k_max 10
_diffrn_reflns_limit_k_min -10
_diffrn_reflns_limit_l_max 17
_diffrn_reflns_limit_l_min -18
_diffrn_reflns_number 14077
_diffrn_reflns_point_group_measured_fraction_full 0.945
_diffrn_reflns_point_group_measured_fraction_max 0.930
_diffrn_reflns_theta_full 25.242
_diffrn_reflns_theta_max 27.511
_diffrn_reflns_theta_min 2.141
_exptl_absorpt_coefficient_mu 3.199
_exptl_absorpt_correction_T_max 0.430
_exptl_absorpt_correction_T_min 0.192
_exptl_absorpt_correction_type multi-scan
_exptl_absorpt_process_details sadabs
_exptl_crystal_colour colourless
_exptl_crystal_density_diffrn 1.848
_exptl_crystal_description block
_exptl_crystal_F_000 1120
_exptl_crystal_size_max 0.470
_exptl_crystal_size_mid 0.430
_exptl_crystal_size_min 0.290
_refine_diff_density_max 1.093
_refine_diff_density_min -0.633
_refine_diff_density_rms 0.146
_refine_ls_abs_structure_details
; 
 Flack x determined using 1658 quotients [(I+)-(I-)]/[(I+)+(I-)] 
 (Parsons, Flack and Wagner, Acta Cryst. B69 (2013) 249-259). 
;
_refine_ls_abs_structure_Flack 0.03(2)
_refine_ls_extinction_coef 0.0059(5)
_refine_ls_extinction_expression Fc^*^=kFc[1+0.001xFc^2^\l^3^/sin(2\q)]^-1/4^
_refine_ls_extinction_method 'SHELXL-2014/7 (Sheldrick 2014'
_refine_ls_goodness_of_fit_ref 1.091
_refine_ls_hydrogen_treatment constr
_refine_ls_matrix_type full
_refine_ls_number_parameters 224
_refine_ls_number_reflns 4498
_refine_ls_number_restraints 10
_refine_ls_restrained_S_all 1.090
_refine_ls_R_factor_all 0.0340
_refine_ls_R_factor_gt 0.0300
_refine_ls_shift/su_max 0.001
_refine_ls_shift/su_mean 0.000
_refine_ls_structure_factor_coef Fsqd
_refine_ls_weighting_details 'w=1/[\s^2^(Fo^2^)+(0.0466P)^2^] where P=(Fo^2^+2Fc^2^)/3'
_refine_ls_weighting_scheme calc
_refine_ls_wR_factor_gt 0.0842
_refine_ls_wR_factor_ref 0.0866
_reflns_Friedel_coverage 0.798
_reflns_Friedel_fraction_full 0.893
_reflns_Friedel_fraction_max 0.862
_reflns_number_gt 4121
_reflns_number_total 4498
_reflns_threshold_expression 'I > 2\s(I)'
_cod_data_source_file c7ta04717g2.cif
_cod_data_source_block mo_61104aa
_cod_original_cell_volume 2100.1(13)
_cod_original_formula_moiety 291.95
_cod_database_code 7236601
_shelx_shelxl_version_number 2014/7
_shelx_space_group_comment
; 
The symmetry employed for this shelxl refinement is uniquely defined 
by the following loop, which should always be used as a source of 
symmetry information in preference to the above space-group names. 
They are only intended as comments. 
;
_shelx_estimated_absorpt_t_min 0.315
_shelx_estimated_absorpt_t_max 0.457

loop_
_space_group_symop_operation_xyz
'x, y, z'
'-x, -y, z+1/2'
'x+1/2, -y, z'
'-x+1/2, y, z+1/2'

loop_
_atom_site_label
_atom_site_type_symbol
_atom_site_fract_x
_atom_site_fract_y
_atom_site_fract_z
_atom_site_U_iso_or_equiv
_atom_site_adp_type
_atom_site_occupancy
_atom_site_site_symmetry_order
_atom_site_calc_flag
_atom_site_refinement_flags_posn
_atom_site_refinement_flags_adp
_atom_site_refinement_flags_occupancy
_atom_site_disorder_assembly
_atom_site_disorder_group
I1 I 0.66848(2) 0.46050(6) 0.78174(3) 0.03228(15) Uani 1 1 d . . . . .
I2 I 0.36379(2) 0.97090(6) 0.59239(4) 0.03552(16) Uani 1 1 d . . . . .
S1 S 0.66109(11) 0.7640(3) 0.45123(16) 0.0395(5) Uani 1 1 d . . . . .
N1 N 0.4845(3) 0.5858(7) 0.5520(4) 0.0230(11) Uani 1 1 d . . . . .
N2 N 0.3814(3) 0.4869(7) 0.5842(6) 0.0268(12) Uani 1 1 d . . . . .
N3 N 0.8881(3) 0.0963(7) 0.1164(4) 0.0241(11) Uani 1 1 d . . . . .
N4 N 0.8385(3) -0.0081(8) 0.2433(5) 0.0292(13) Uani 1 1 d . . . . .
C1 C 0.4192(4) 0.5671(8) 0.5178(5) 0.0260(14) Uani 1 1 d . . . . .
H1 H 0.4028 0.6043 0.4570 0.031 Uiso 1 1 calc R U . . .
C2 C 0.4229(5) 0.4558(9) 0.6618(6) 0.0337(17) Uani 1 1 d . . . . .
H2 H 0.4088 0.4012 0.7194 0.040 Uiso 1 1 calc R U . . .
C3 C 0.4874(4) 0.5157(10) 0.6427(5) 0.0308(16) Uani 1 1 d . . . . .
H3 H 0.5273 0.5107 0.6836 0.037 Uiso 1 1 calc R U . . .
C4 C 0.6081(3) 0.6586(10) 0.5301(5) 0.0317(15) Uani 1 1 d . . . . .
H4 H 0.6240 0.6031 0.5866 0.038 Uiso 1 1 calc R U . . .
C5 C 0.5401(3) 0.6653(8) 0.5009(4) 0.0230(13) Uani 1 1 d . . . . .
C6 C 0.5296(4) 0.7560(9) 0.4130(5) 0.0308(15) Uani 1 1 d . . . . .
H6 H 0.4853 0.7715 0.3828 0.037 Uiso 1 1 calc R U . . .
C7 C 0.5934(4) 0.8187(9) 0.3776(5) 0.0304(15) Uani 1 1 d . . . . .
H7 H 0.5982 0.8829 0.3203 0.036 Uiso 1 1 calc R U . . .
C8 C 0.3063(4) 0.4499(9) 0.5734(7) 0.0365(19) Uani 1 1 d . . . . .
H8A H 0.2792 0.5215 0.6172 0.055 Uiso 1 1 calc R U . . .
H8B H 0.2976 0.3311 0.5887 0.055 Uiso 1 1 calc R U . . .
H8C H 0.2919 0.4725 0.5070 0.055 Uiso 1 1 calc R U . . .
C9 C 0.8271(4) 0.0704(9) 0.1620(6) 0.0270(14) Uani 1 1 d . . . . .
H9 H 0.7823 0.1039 0.1388 0.032 Uiso 1 1 calc R U . . .
C10 C 0.9090(4) -0.0372(10) 0.2524(7) 0.039(2) Uani 1 1 d . . . . .
H10 H 0.9318 -0.0921 0.3044 0.047 Uiso 1 1 calc R U . . .
C11 C 0.9401(4) 0.0273(11) 0.1730(7) 0.0394(19) Uani 1 1 d . . . . .
H11 H 0.9890 0.0254 0.1588 0.047 Uiso 1 1 calc R U . . .
C12 C 0.9599(4) 0.2005(9) -0.0169(5) 0.0302(15) Uani 0.799(10) 1 d . . P A 1
H12 H 1.0039 0.1752 0.0119 0.036 Uiso 0.799(10) 1 calc R U P A 1
C14 C 0.8381(4) 0.2258(9) -0.0328(6) 0.0300(15) Uani 0.799(10) 1 d . . P A 1
H14 H 0.7900 0.2132 -0.0160 0.036 Uiso 0.799(10) 1 calc R U P A 1
C15 C 0.8615(14) 0.295(4) -0.1134(19) 0.054(5) Uani 0.799(10) 1 d . . P A 1
H15 H 0.8314 0.3452 -0.1595 0.065 Uiso 0.799(10) 1 calc R U P A 1
S2 S 0.94951(11) 0.2857(3) -0.12700(16) 0.0333(7) Uani 0.799(10) 1 d . U P A 1
C14' C 0.9599(4) 0.2005(9) -0.0169(5) 0.0302(15) Uani 0.201(10) 1 d . . P A 2
H14' H 1.0039 0.1752 0.0119 0.036 Uiso 0.201(10) 1 calc R U P A 2
C12' C 0.8381(4) 0.2258(9) -0.0328(6) 0.0300(15) Uani 0.201(10) 1 d D . P A 2
H12' H 0.7904 0.2159 -0.0133 0.036 Uiso 0.201(10) 1 calc R U P A 2
S2' S 0.8631(13) 0.307(4) -0.1394(18) 0.054(5) Uani 0.201(10) 1 d D . P A 2
C15' C 0.94951(11) 0.2857(3) -0.12700(16) 0.0333(7) Uani 0.201(10) 1 d D . P A 2
H15' H 0.9851 0.3147 -0.1719 0.040 Uiso 0.201(10) 1 calc R U P A 2
C13 C 0.8960(3) 0.1733(8) 0.0249(5) 0.0261(14) Uani 1 1 d . . . . .
C16 C 0.7845(5) -0.0514(10) 0.3145(7) 0.042(2) Uani 1 1 d . . . . .
H16A H 0.7389 -0.0082 0.2931 0.062 Uiso 1 1 calc R U . . .
H16B H 0.7967 -0.0006 0.3766 0.062 Uiso 1 1 calc R U . . .
H16C H 0.7820 -0.1742 0.3215 0.062 Uiso 1 1 calc R U . . .

loop_
_atom_site_aniso_label
_atom_site_aniso_U_11
_atom_site_aniso_U_22
_atom_site_aniso_U_33
_atom_site_aniso_U_23
_atom_site_aniso_U_13
_atom_site_aniso_U_12
I1 0.0338(3) 0.0370(3) 0.0260(2) 0.0010(3) 0.0002(2) -0.00119(18)
I2 0.0215(2) 0.0346(3) 0.0504(3) -0.0048(3) 0.0019(2) -0.00119(16)
S1 0.0344(11) 0.0392(11) 0.0450(12) 0.0024(9) 0.0077(9) -0.0028(8)
N1 0.023(3) 0.025(3) 0.021(3) -0.001(2) 0.000(2) 0.001(2)
N2 0.028(3) 0.023(2) 0.029(3) -0.003(3) 0.007(3) -0.002(2)
N3 0.019(2) 0.022(2) 0.031(3) -0.004(2) -0.001(2) 0.002(2)
N4 0.024(3) 0.032(3) 0.032(3) -0.001(3) 0.001(3) 0.002(2)
C1 0.028(3) 0.025(3) 0.025(3) 0.000(3) 0.001(3) 0.003(3)
C2 0.047(5) 0.031(4) 0.023(4) 0.003(3) 0.006(3) -0.001(3)
C3 0.035(4) 0.034(4) 0.024(4) 0.005(3) -0.003(3) 0.006(3)
C4 0.026(3) 0.038(4) 0.031(4) 0.003(3) 0.002(3) 0.004(3)
C5 0.027(3) 0.025(3) 0.016(3) -0.003(2) 0.002(2) 0.002(3)
C6 0.032(4) 0.035(4) 0.026(3) 0.003(3) -0.002(3) -0.001(3)
C7 0.047(4) 0.020(3) 0.024(3) 0.000(3) 0.002(3) 0.001(3)
C8 0.027(3) 0.037(4) 0.046(5) 0.004(3) 0.005(3) -0.001(3)
C9 0.020(3) 0.028(3) 0.033(4) -0.002(3) 0.002(3) -0.001(3)
C10 0.030(4) 0.048(5) 0.040(5) 0.009(3) -0.003(3) 0.005(3)
C11 0.023(4) 0.054(5) 0.042(5) 0.000(4) 0.000(3) 0.005(3)
C12 0.030(4) 0.028(3) 0.033(4) -0.007(3) -0.001(3) 0.002(3)
C14 0.026(3) 0.032(4) 0.032(4) -0.004(3) -0.002(3) 0.002(3)
C15 0.048(4) 0.061(6) 0.052(13) -0.027(8) -0.025(6) 0.018(3)
S2 0.0334(12) 0.0367(12) 0.0298(11) 0.0029(9) 0.0047(8) 0.0026(9)
C14' 0.030(4) 0.028(3) 0.033(4) -0.007(3) -0.001(3) 0.002(3)
C12' 0.026(3) 0.032(4) 0.032(4) -0.004(3) -0.002(3) 0.002(3)
S2' 0.048(4) 0.061(6) 0.052(13) -0.027(8) -0.025(6) 0.018(3)
C15' 0.0334(12) 0.0367(12) 0.0298(11) 0.0029(9) 0.0047(8) 0.0026(9)
C13 0.027(3) 0.020(3) 0.031(3) -0.008(3) -0.003(3) 0.000(3)
C16 0.036(4) 0.042(5) 0.046(5) 0.004(4) 0.013(4) -0.002(3)

loop_
_atom_type_symbol
_atom_type_description
_atom_type_scat_dispersion_real
_atom_type_scat_dispersion_imag
_atom_type_scat_source
C C 0.0033 0.0016 'International Tables Vol C Tables 4.2.6.8 and 6.1.1.4'
H H 0.0000 0.0000 'International Tables Vol C Tables 4.2.6.8 and 6.1.1.4'
N N 0.0061 0.0033 'International Tables Vol C Tables 4.2.6.8 and 6.1.1.4'
S S 0.1246 0.1234 'International Tables Vol C Tables 4.2.6.8 and 6.1.1.4'
I I -0.4742 1.8119 'International Tables Vol C Tables 4.2.6.8 and 6.1.1.4'

loop_
_geom_angle_atom_site_label_1
_geom_angle_atom_site_label_2
_geom_angle_atom_site_label_3
_geom_angle
C7 S1 C4 93.7(3)
C1 N1 C3 108.5(6)
C1 N1 C5 124.2(6)
C3 N1 C5 127.4(6)
C1 N2 C2 108.8(6)
C1 N2 C8 123.4(8)
C2 N2 C8 127.7(7)
C9 N3 C11 106.9(6)
C9 N3 C13 125.7(6)
C11 N3 C13 127.3(6)
C9 N4 C10 108.8(7)
C9 N4 C16 125.3(7)
C10 N4 C16 125.8(7)
N2 C1 N1 107.9(6)
C3 C2 N2 108.0(7)
C2 C3 N1 106.8(7)
C5 C4 S1 110.5(6)
C4 C5 N1 122.8(6)
C4 C5 C6 114.1(6)
N1 C5 C6 123.1(6)
C7 C6 C5 111.0(6)
C6 C7 S1 110.7(5)
N4 C9 N3 109.8(6)
C11 C10 N4 106.9(7)
C10 C11 N3 107.6(7)
C13 C12 S2 110.2(5)
C15 C14 C13 109.7(13)
C14 C15 S2 114.3(19)
C15 S2 C12 91.8(10)
C13 C14' C15' 110.2(5)
C13 C12' S2' 112.8(10)
C15' S2' C12' 98.6(14)
S2' C15' C14' 104.6(9)
C14' C13 N3 123.0(6)
C12 C13 N3 123.0(6)
C14' C13 C12' 113.8(7)
N3 C13 C12' 123.2(6)
C12 C13 C14 113.8(7)
N3 C13 C14 123.2(6)

loop_
_geom_bond_atom_site_label_1
_geom_bond_atom_site_label_2
_geom_bond_distance
S1 C7 1.702(8)
S1 C4 1.709(7)
N1 C1 1.339(9)
N1 C3 1.379(9)
N1 C5 1.422(8)
N2 C1 1.333(10)
N2 C2 1.360(11)
N2 C8 1.466(10)
N3 C9 1.337(8)
N3 C11 1.379(10)
N3 C13 1.420(9)
N4 C9 1.310(11)
N4 C10 1.366(10)
N4 C16 1.468(11)
C2 C3 1.342(12)
C4 C5 1.357(9)
C5 C6 1.433(9)
C6 C7 1.402(10)
C10 C11 1.354(12)
C12 C13 1.365(10)
C12 S2 1.686(8)
C14 C15 1.33(3)
C14 C13 1.426(10)
C15 S2 1.69(3)
C14' C13 1.365(10)
C14' C15' 1.686(8)
C12' C13 1.426(10)
C12' S2' 1.69(2)
S2' C15' 1.66(2)

loop_
_geom_hbond_atom_site_label_D
_geom_hbond_atom_site_label_H
_geom_hbond_atom_site_label_A
_geom_hbond_distance_DH
_geom_hbond_distance_HA
_geom_hbond_distance_DA
_geom_hbond_angle_DHA
_geom_hbond_site_symmetry_A
C1 H1 I1 0.95 2.84 3.691(7) 150.2 2_664
C3 H3 I1 0.95 3.04 3.977(8) 168.8 .
C4 H4 I1 0.95 3.06 4.006(8) 173.1 .
C9 H9 I2 0.95 2.91 3.774(7) 151.0 2_664
C10 H10 S2 0.95 2.89 3.735(8) 148.4 2_755
C11 H11 I2 0.95 2.98 3.921(8) 170.3 4_644
C12 H12 I2 0.95 3.20 4.109(7) 161.7 4_644
C14' H14' I2 0.95 3.20 4.109(7) 161.7 4_644

loop_
_geom_torsion_atom_site_label_1
_geom_torsion_atom_site_label_2
_geom_torsion_atom_site_label_3
_geom_torsion_atom_site_label_4
_geom_torsion
C2 N2 C1 N1 0.5(8)
C8 N2 C1 N1 177.6(6)
C3 N1 C1 N2 -0.2(8)
C5 N1 C1 N2 179.7(6)
C1 N2 C2 C3 -0.7(8)
C8 N2 C2 C3 -177.6(7)
N2 C2 C3 N1 0.5(8)
C1 N1 C3 C2 -0.2(8)
C5 N1 C3 C2 179.9(6)
C7 S1 C4 C5 -0.1(6)
S1 C4 C5 N1 178.9(5)
S1 C4 C5 C6 0.3(8)
C1 N1 C5 C4 -168.9(7)
C3 N1 C5 C4 10.9(11)
C1 N1 C5 C6 9.5(10)
C3 N1 C5 C6 -170.6(7)
C4 C5 C6 C7 -0.4(9)
N1 C5 C6 C7 -179.0(6)
C5 C6 C7 S1 0.3(8)
C4 S1 C7 C6 -0.1(6)
C10 N4 C9 N3 -0.5(9)
C16 N4 C9 N3 177.3(7)
C11 N3 C9 N4 0.7(8)
C13 N3 C9 N4 178.0(6)
C9 N4 C10 C11 0.1(10)
C16 N4 C10 C11 -177.7(8)
N4 C10 C11 N3 0.4(10)
C9 N3 C11 C10 -0.7(9)
C13 N3 C11 C10 -177.9(7)
C13 C14 C15 S2 5(3)
C14 C15 S2 C12 -5(2)
C13 C12 S2 C15 3.2(13)
C13 C12' S2' C15' 0.4(18)
C12' S2' C15' C14' -1.0(15)
C13 C14' C15' S2' 1.5(12)
C15' C14' C13 N3 177.4(5)
C15' C14' C13 C12' -1.3(8)
S2 C12 C13 N3 177.4(5)
S2 C12 C13 C14 -1.3(8)
C9 N3 C13 C14' 178.1(7)
C11 N3 C13 C14' -5.1(10)
C9 N3 C13 C12 178.1(7)
C11 N3 C13 C12 -5.1(10)
C9 N3 C13 C12' -3.4(10)
C11 N3 C13 C12' 173.4(7)
C9 N3 C13 C14 -3.4(10)
C11 N3 C13 C14 173.4(7)
S2' C12' C13 C14' 0.5(14)
S2' C12' C13 N3 -178.1(12)
C15 C14 C13 C12 -2.1(17)
C15 C14 C13 N3 179.3(16)

loop_
_cod_changelog_entry_id
_cod_changelog_entry_author
_cod_changelog_entry_date
_cod_changelog_entry_text
1 'Vaitkus, Antanas' 2024-11-15T15:54:46+02:00
;
 Removed the '_chemical_formula_moiety' data item since it had an incorrect
 value that was nearly identical to the value of the '_chemical_formula_weight'
 data item.
;
